data_7045217
loop_
_publ_author_name
'Therrien, J. A.'
'Wolf, M. O.'
'Patrick, B. O.'

_publ_section_title
;
 Synthesis and comparison of nickel, palladium, and platinum
 bis(N-heterocyclic carbene) pincer complexes for electrocatalytic
 CO<sub>2</sub> reduction.
;
_journal_issue 6
_journal_name_full 'Dalton transactions (Cambridge, England : 2003)'
_journal_page_first 1827
_journal_page_last 1840
_journal_paper_doi 10.1039/c7dt04089j
_journal_volume 47
_journal_year 2018
_chemical_formula_moiety 'C29 H33 Cl N5 Ni, C F3 O3 S'
_chemical_formula_sum 'C30 H33 Cl F3 N5 Ni O3 S'
_chemical_formula_weight 694.83
_space_group_crystal_system triclinic
_space_group_IT_number 2
_space_group_name_Hall '-P 1'
_space_group_name_H-M_alt 'P -1'
_symmetry_space_group_name_Hall '-P 1'
_symmetry_space_group_name_H-M 'P -1'
_atom_sites_solution_hydrogens geom
_audit_creation_date 2016-02-02
_audit_creation_method
;
Olex2 1.2
(compiled 2015.09.30 svn.r3233 for OlexSys, GUI svn.r5103)
;
_audit_update_record
;
2017-10-27 deposited with the CCDC.
2017-12-20 downloaded from the CCDC.
;
_cell_angle_alpha 89.824(8)
_cell_angle_beta 89.273(8)
_cell_angle_gamma 67.244(8)
_cell_formula_units_Z 2
_cell_length_a 10.561(3)
_cell_length_b 10.647(3)
_cell_length_c 14.867(4)
_cell_measurement_reflns_used 9865
_cell_measurement_temperature 90(2)
_cell_measurement_theta_max 30.15
_cell_measurement_theta_min 2.31
_cell_volume 1541.4(7)
_computing_cell_refinement 'SAINT v8.34A (Bruker, 2013)'
_computing_data_reduction 'SAINT v8.34A (Bruker, 2013)'
_computing_molecular_graphics 'Olex2 (Dolomanov et al., 2009)'
_computing_publication_material 'Olex2 (Dolomanov et al., 2009)'
_computing_structure_refinement 'XL (Sheldrick, 2008)'
_computing_structure_solution 'XT (Sheldrick, 2015)'
_diffrn_ambient_temperature 90(2)
_diffrn_detector 'Bruker APEX2 area detector'
_diffrn_detector_area_resol_mean 7.9
_diffrn_detector_type 'CCD area detector'
_diffrn_measured_fraction_theta_full 0.999
_diffrn_measured_fraction_theta_max 0.992
_diffrn_measurement_device 'Bruker D8 Kappa diffractometer'
_diffrn_measurement_device_type 'Bruker APEX-II CCD'
_diffrn_measurement_method '\w and \f scans'
_diffrn_radiation_monochromator 'TRIUMPH curved-crystal'
_diffrn_radiation_probe x-ray
_diffrn_radiation_type MoK\a
_diffrn_radiation_wavelength 0.71073
_diffrn_reflns_av_R_equivalents 0.0432
_diffrn_reflns_av_unetI/netI 0.0412
_diffrn_reflns_Laue_measured_fraction_full 0.999
_diffrn_reflns_Laue_measured_fraction_max 0.992
_diffrn_reflns_limit_h_max 14
_diffrn_reflns_limit_h_min -14
_diffrn_reflns_limit_k_max 15
_diffrn_reflns_limit_k_min -15
_diffrn_reflns_limit_l_max 20
_diffrn_reflns_limit_l_min -20
_diffrn_reflns_number 39654
_diffrn_reflns_point_group_measured_fraction_full 0.999
_diffrn_reflns_point_group_measured_fraction_max 0.992
_diffrn_reflns_theta_full 26.000
_diffrn_reflns_theta_max 30.196
_diffrn_reflns_theta_min 2.074
_diffrn_source 'sealed X-ray tube'
_diffrn_standards_number 0
_exptl_absorpt_coefficient_mu 0.843
_exptl_absorpt_correction_T_max 0.983
_exptl_absorpt_correction_T_min 0.902
_exptl_absorpt_correction_type multi-scan
_exptl_absorpt_process_details
;
SADABS-2014/5 (Bruker,2014/5) was used for absorption correction.
wR2(int) was 0.0525 before and 0.0463 after correction.
The Ratio of minimum to maximum transmission is 0.9173.
The \l/2 correction factor is 0.00150.
;
_exptl_crystal_colour yellow
_exptl_crystal_density_diffrn 1.497
_exptl_crystal_description irregular
_exptl_crystal_F_000 720
_exptl_crystal_size_max 0.21
_exptl_crystal_size_mid 0.17
_exptl_crystal_size_min 0.02
_refine_diff_density_max 0.508
_refine_diff_density_min -0.446
_refine_diff_density_rms 0.072
_refine_ls_extinction_method none
_refine_ls_goodness_of_fit_ref 1.015
_refine_ls_hydrogen_treatment constr
_refine_ls_matrix_type full
_refine_ls_number_parameters 399
_refine_ls_number_reflns 9056
_refine_ls_number_restraints 0
_refine_ls_restrained_S_all 1.015
_refine_ls_R_factor_all 0.0507
_refine_ls_R_factor_gt 0.0340
_refine_ls_shift/su_max 0.001
_refine_ls_shift/su_mean 0.000
_refine_ls_structure_factor_coef Fsqd
_refine_ls_weighting_details 'w=1/[\s^2^(Fo^2^)+(0.0325P)^2^+0.8300P] where P=(Fo^2^+2Fc^2^)/3'
_refine_ls_weighting_scheme calc
_refine_ls_wR_factor_gt 0.0735
_refine_ls_wR_factor_ref 0.0803
_reflns_Friedel_coverage 0.000
_reflns_number_gt 7233
_reflns_number_total 9056
_reflns_threshold_expression 'I > 2\s(I)'
_cod_data_source_file c7dt04089j2.cif
_cod_data_source_block mw265
_cod_depositor_comments 'Adding full bibliography for 7045217.cif.'
_cod_original_cell_volume 1541.4(8)
_cod_database_code 7045217
_shelx_space_group_comment
;
The symmetry employed for this shelxl refinement is uniquely defined
by the following loop, which should always be used as a source of
symmetry information in preference to the above space-group names.
They are only intended as comments.
;
_shelx_estimated_absorpt_t_max 0.983
_shelx_estimated_absorpt_t_min 0.843
_olex2_refinement_description
;
1. Fixed Uiso
 At 1.2 times of:
  All C(H) groups, All C(H,H) groups
 At 1.5 times of:
  All C(H,H,H) groups
2.a Secondary CH2 refined with riding coordinates:
 C8(H8A,H8B), C9(H9A,H9B), C10(H10A,H10B), C12(H12A,H12B), C18(H18A,H18B),
 C26(H26A,H26B), C27(H27A,H27B), C28(H28A,H28B)
2.b Aromatic/amide H refined with riding coordinates:
 C3(H3), C4(H4), C5(H5), C6(H6), C14(H14), C15(H15), C16(H16), C21(H21),
 C22(H22), C23(H23), C24(H24)
2.c Idealised Me refined as rotating group:
 C11(H11A,H11B,H11C), C29(H29A,H29B,H29C)
;
_shelx_shelxl_version_number 2014/7
_olex2_submission_special_instructions 'No special instructions were received'

loop_
_space_group_symop_operation_xyz
'x, y, z'
'-x, -y, -z'

loop_
_atom_site_label
_atom_site_type_symbol
_atom_site_fract_x
_atom_site_fract_y
_atom_site_fract_z
_atom_site_U_iso_or_equiv
_atom_site_adp_type
_atom_site_occupancy
_atom_site_site_symmetry_order
_atom_site_calc_flag
_atom_site_refinement_flags_posn
Ni1 Ni 0.26840(2) 0.71416(2) 0.73023(2) 0.00903(5) Uani 1 1 d .
Cl1 Cl 0.16810(4) 0.89063(4) 0.81544(2) 0.01293(8) Uani 1 1 d .
N1 N 0.25459(13) 0.93930(13) 0.60039(9) 0.0108(2) Uani 1 1 d .
N2 N 0.18624(13) 0.78418(13) 0.55163(8) 0.0099(2) Uani 1 1 d .
N3 N 0.35796(13) 0.55775(13) 0.65486(8) 0.0096(2) Uani 1 1 d .
N4 N 0.43419(13) 0.50024(13) 0.83929(8) 0.0101(2) Uani 1 1 d .
N5 N 0.23277(13) 0.57610(13) 0.90301(8) 0.0099(2) Uani 1 1 d .
C1 C 0.23849(16) 0.82322(15) 0.62446(10) 0.0106(3) Uani 1 1 d .
C2 C 0.16558(15) 0.87576(15) 0.48096(10) 0.0103(3) Uani 1 1 d .
C3 C 0.11344(16) 0.87969(16) 0.39459(10) 0.0125(3) Uani 1 1 d .
H3 H 0.0827 0.8120 0.3741 0.015 Uiso 1 1 calc R
C4 C 0.10889(17) 0.98789(17) 0.34020(11) 0.0153(3) Uani 1 1 d .
H4 H 0.0756 0.9937 0.2806 0.018 Uiso 1 1 calc R
C5 C 0.15249(17) 1.08862(17) 0.37159(11) 0.0160(3) Uani 1 1 d .
H5 H 0.1474 1.1612 0.3326 0.019 Uiso 1 1 calc R
C6 C 0.20286(17) 1.08555(16) 0.45798(11) 0.0145(3) Uani 1 1 d .
H6 H 0.2313 1.1545 0.4790 0.017 Uiso 1 1 calc R
C7 C 0.20937(16) 0.97570(15) 0.51220(10) 0.0109(3) Uani 1 1 d .
C8 C 0.31381(17) 1.01486(16) 0.65764(11) 0.0133(3) Uani 1 1 d .
H8A H 0.2522 1.0525 0.7101 0.016 Uiso 1 1 calc R
H8B H 0.3190 1.0924 0.6231 0.016 Uiso 1 1 calc R
C9 C 0.45647(17) 0.92682(17) 0.69098(12) 0.0175(3) Uani 1 1 d .
H9A H 0.5172 0.8852 0.6387 0.021 Uiso 1 1 calc R
H9B H 0.4507 0.8522 0.7286 0.021 Uiso 1 1 calc R
C10 C 0.5192(2) 1.0094(2) 0.74614(13) 0.0232(4) Uani 1 1 d .
H10A H 0.6115 0.9478 0.7662 0.028 Uiso 1 1 calc R
H10B H 0.5309 1.0794 0.7068 0.028 Uiso 1 1 calc R
C11 C 0.4335(2) 1.0795(2) 0.82849(13) 0.0285(4) Uani 1 1 d .
H11A H 0.3474 1.1510 0.8090 0.043 Uiso 1 1 calc GR
H11B H 0.4850 1.1200 0.8646 0.043 Uiso 1 1 calc GR
H11C H 0.4131 1.0124 0.8647 0.043 Uiso 1 1 calc GR
C12 C 0.16742(16) 0.65486(15) 0.54983(10) 0.0110(3) Uani 1 1 d .
H12A H 0.1427 0.6374 0.4884 0.013 Uiso 1 1 calc R
H12B H 0.0919 0.6594 0.5915 0.013 Uiso 1 1 calc R
C13 C 0.29922(16) 0.54100(15) 0.57773(10) 0.0107(3) Uani 1 1 d .
C14 C 0.35749(17) 0.42435(16) 0.52543(10) 0.0131(3) Uani 1 1 d .
H14 H 0.3136 0.4134 0.4724 0.016 Uiso 1 1 calc R
C15 C 0.48089(17) 0.32404(17) 0.55188(11) 0.0158(3) Uani 1 1 d .
H15 H 0.5226 0.2435 0.5171 0.019 Uiso 1 1 calc R
C16 C 0.54262(17) 0.34284(16) 0.62982(11) 0.0137(3) Uani 1 1 d .
H16 H 0.6279 0.2759 0.6483 0.016 Uiso 1 1 calc R
C17 C 0.47894(16) 0.45968(16) 0.68027(10) 0.0107(3) Uani 1 1 d .
C18 C 0.53713(16) 0.48226(16) 0.76850(10) 0.0119(3) Uani 1 1 d .
H18A H 0.6223 0.4029 0.7822 0.014 Uiso 1 1 calc R
H18B H 0.5596 0.5642 0.7645 0.014 Uiso 1 1 calc R
C19 C 0.30468(16) 0.59435(15) 0.83153(10) 0.0101(3) Uani 1 1 d .
C20 C 0.44732(16) 0.42020(15) 0.91568(10) 0.0105(3) Uani 1 1 d .
C21 C 0.55872(17) 0.31423(16) 0.95221(10) 0.0128(3) Uani 1 1 d .
H21 H 0.6471 0.2826 0.9245 0.015 Uiso 1 1 calc R
C22 C 0.53411(18) 0.25697(16) 1.03132(11) 0.0157(3) Uani 1 1 d .
H22 H 0.6073 0.1843 1.0584 0.019 Uiso 1 1 calc R
C23 C 0.40318(19) 0.30451(17) 1.07191(11) 0.0167(3) Uani 1 1 d .
H23 H 0.3898 0.2622 1.1256 0.020 Uiso 1 1 calc R
C24 C 0.29277(17) 0.41140(16) 1.03602(10) 0.0139(3) Uani 1 1 d .
H24 H 0.2046 0.4438 1.0641 0.017 Uiso 1 1 calc R
C25 C 0.31761(16) 0.46899(16) 0.95660(10) 0.0112(3) Uani 1 1 d .
C26 C 0.08492(16) 0.64943(16) 0.91913(10) 0.0124(3) Uani 1 1 d .
H26A H 0.0425 0.5824 0.9299 0.015 Uiso 1 1 calc R
H26B H 0.0432 0.7017 0.8645 0.015 Uiso 1 1 calc R
C27 C 0.05243(17) 0.74726(17) 0.99940(11) 0.0151(3) Uani 1 1 d .
H27A H 0.0967 0.6958 1.0537 0.018 Uiso 1 1 calc R
H27B H 0.0914 0.8168 0.9877 0.018 Uiso 1 1 calc R
C28 C -0.10202(18) 0.81833(18) 1.01699(12) 0.0197(3) Uani 1 1 d .
H28A H -0.1402 0.7483 1.0291 0.024 Uiso 1 1 calc R
H28B H -0.1171 0.8755 1.0716 0.024 Uiso 1 1 calc R
C29 C -0.1803(2) 0.9077(2) 0.93923(14) 0.0291(4) Uani 1 1 d .
H29A H -0.1739 0.8506 0.8864 0.044 Uiso 1 1 calc GR
H29B H -0.1403 0.9745 0.9247 0.044 Uiso 1 1 calc GR
H29C H -0.2769 0.9554 0.9567 0.044 Uiso 1 1 calc GR
S1 S 0.87285(4) 0.52817(4) 0.68981(3) 0.01289(8) Uani 1 1 d .
F1 F 1.09520(12) 0.32262(12) 0.63986(9) 0.0363(3) Uani 1 1 d .
F2 F 1.04738(14) 0.32475(15) 0.78120(10) 0.0488(4) Uani 1 1 d .
F3 F 1.13343(11) 0.46365(13) 0.72844(8) 0.0298(3) Uani 1 1 d .
O1 O 0.79665(13) 0.44265(13) 0.67593(8) 0.0196(3) Uani 1 1 d .
O2 O 0.89127(13) 0.59602(13) 0.60957(8) 0.0199(3) Uani 1 1 d .
O3 O 0.83805(15) 0.61033(15) 0.77016(9) 0.0312(3) Uani 1 1 d .
C30 C 1.04555(19) 0.40385(19) 0.71145(12) 0.0212(4) Uani 1 1 d .

loop_
_atom_site_aniso_label
_atom_site_aniso_U_11
_atom_site_aniso_U_22
_atom_site_aniso_U_33
_atom_site_aniso_U_23
_atom_site_aniso_U_13
_atom_site_aniso_U_12
Ni1 0.00983(10) 0.00855(10) 0.00725(9) -0.00018(7) 0.00002(7) -0.00194(8)
Cl1 0.01447(18) 0.01149(17) 0.01007(16) -0.00170(13) -0.00027(13) -0.00196(14)
N1 0.0108(6) 0.0096(6) 0.0110(6) -0.0002(5) -0.0005(5) -0.0028(5)
N2 0.0113(6) 0.0095(6) 0.0086(6) 0.0006(5) -0.0004(5) -0.0036(5)
N3 0.0089(6) 0.0103(6) 0.0096(6) 0.0004(5) 0.0015(5) -0.0039(5)
N4 0.0085(6) 0.0114(6) 0.0092(6) 0.0004(5) 0.0004(5) -0.0026(5)
N5 0.0081(6) 0.0124(6) 0.0081(6) -0.0010(5) 0.0002(5) -0.0028(5)
C1 0.0091(7) 0.0098(7) 0.0114(7) -0.0013(5) 0.0006(5) -0.0019(6)
C2 0.0084(7) 0.0086(7) 0.0113(7) 0.0010(5) 0.0012(5) -0.0004(6)
C3 0.0090(7) 0.0138(7) 0.0116(7) -0.0014(6) -0.0002(6) -0.0012(6)
C4 0.0138(8) 0.0158(8) 0.0109(7) 0.0019(6) -0.0002(6) 0.0000(6)
C5 0.0151(8) 0.0135(7) 0.0152(8) 0.0046(6) 0.0013(6) -0.0010(6)
C6 0.0133(8) 0.0106(7) 0.0172(8) 0.0010(6) 0.0016(6) -0.0019(6)
C7 0.0085(7) 0.0110(7) 0.0108(7) 0.0012(5) 0.0007(5) -0.0013(6)
C8 0.0152(8) 0.0108(7) 0.0147(7) -0.0019(6) -0.0023(6) -0.0057(6)
C9 0.0144(8) 0.0181(8) 0.0195(8) -0.0015(6) -0.0022(6) -0.0056(7)
C10 0.0224(9) 0.0276(10) 0.0254(9) 0.0028(7) -0.0072(7) -0.0160(8)
C11 0.0353(11) 0.0267(10) 0.0269(10) -0.0058(8) -0.0089(8) -0.0154(9)
C12 0.0115(7) 0.0101(7) 0.0115(7) 0.0008(5) -0.0017(6) -0.0042(6)
C13 0.0118(7) 0.0121(7) 0.0098(7) 0.0015(5) 0.0003(5) -0.0065(6)
C14 0.0133(7) 0.0149(8) 0.0109(7) -0.0019(6) 0.0000(6) -0.0053(6)
C15 0.0172(8) 0.0119(7) 0.0161(8) -0.0047(6) 0.0032(6) -0.0033(7)
C16 0.0107(7) 0.0132(7) 0.0141(7) -0.0002(6) 0.0019(6) -0.0012(6)
C17 0.0098(7) 0.0126(7) 0.0096(7) 0.0008(5) 0.0020(5) -0.0044(6)
C18 0.0090(7) 0.0142(7) 0.0113(7) 0.0002(6) 0.0013(5) -0.0033(6)
C19 0.0099(7) 0.0111(7) 0.0092(7) -0.0025(5) -0.0003(5) -0.0040(6)
C20 0.0119(7) 0.0107(7) 0.0094(7) 0.0002(5) -0.0021(5) -0.0047(6)
C21 0.0123(7) 0.0133(7) 0.0128(7) -0.0012(6) -0.0032(6) -0.0047(6)
C22 0.0198(8) 0.0128(7) 0.0140(7) 0.0025(6) -0.0066(6) -0.0057(7)
C23 0.0254(9) 0.0168(8) 0.0111(7) 0.0032(6) -0.0045(6) -0.0116(7)
C24 0.0183(8) 0.0158(8) 0.0105(7) -0.0012(6) 0.0004(6) -0.0099(7)
C25 0.0130(7) 0.0125(7) 0.0094(7) -0.0006(5) -0.0029(5) -0.0062(6)
C26 0.0090(7) 0.0162(8) 0.0112(7) -0.0020(6) 0.0012(5) -0.0039(6)
C27 0.0132(8) 0.0202(8) 0.0116(7) -0.0033(6) -0.0001(6) -0.0062(7)
C28 0.0152(8) 0.0219(9) 0.0196(8) -0.0078(7) 0.0050(7) -0.0044(7)
C29 0.0176(9) 0.0274(10) 0.0317(11) -0.0055(8) -0.0018(8) 0.0030(8)
S1 0.01371(19) 0.01470(19) 0.01109(17) -0.00232(14) 0.00238(14) -0.00646(16)
F1 0.0211(6) 0.0257(6) 0.0536(8) -0.0141(6) 0.0029(6) 0.0001(5)
F2 0.0350(7) 0.0586(9) 0.0546(9) 0.0439(7) -0.0155(6) -0.0197(7)
F3 0.0215(6) 0.0436(7) 0.0318(6) 0.0038(5) -0.0080(5) -0.0205(6)
O1 0.0170(6) 0.0231(6) 0.0229(6) -0.0001(5) 0.0023(5) -0.0125(5)
O2 0.0216(6) 0.0212(6) 0.0187(6) 0.0064(5) -0.0022(5) -0.0102(5)
O3 0.0354(8) 0.0356(8) 0.0230(7) -0.0173(6) 0.0101(6) -0.0143(7)
C30 0.0195(9) 0.0248(9) 0.0218(9) 0.0069(7) -0.0025(7) -0.0114(8)

loop_
_atom_type_symbol
_atom_type_description
_atom_type_scat_dispersion_real
_atom_type_scat_dispersion_imag
_atom_type_scat_source
C C 0.0033 0.0016 'International Tables Vol C Tables 4.2.6.8 and 6.1.1.4'
H H 0.0000 0.0000 'International Tables Vol C Tables 4.2.6.8 and 6.1.1.4'
N N 0.0061 0.0033 'International Tables Vol C Tables 4.2.6.8 and 6.1.1.4'
O O 0.0106 0.0060 'International Tables Vol C Tables 4.2.6.8 and 6.1.1.4'
F F 0.0171 0.0103 'International Tables Vol C Tables 4.2.6.8 and 6.1.1.4'
S S 0.1246 0.1234 'International Tables Vol C Tables 4.2.6.8 and 6.1.1.4'
Cl Cl 0.1484 0.1585 'International Tables Vol C Tables 4.2.6.8 and 6.1.1.4'
Ni Ni 0.3393 1.1124 'International Tables Vol C Tables 4.2.6.8 and 6.1.1.4'

loop_
_geom_angle_atom_site_label_1
_geom_angle_atom_site_label_2
_geom_angle_atom_site_label_3
_geom_angle
N3 Ni1 Cl1 179.78(4)
C1 Ni1 Cl1 92.35(5)
C1 Ni1 N3 87.69(6)
C1 Ni1 C19 176.21(6)
C19 Ni1 Cl1 91.43(5)
C19 Ni1 N3 88.52(6)
C1 N1 C7 110.22(12)
C1 N1 C8 125.08(13)
C7 N1 C8 124.68(13)
C1 N2 C2 111.34(12)
C1 N2 C12 121.64(12)
C2 N2 C12 126.83(12)
C13 N3 Ni1 120.75(11)
C13 N3 C17 119.11(13)
C17 N3 Ni1 120.08(10)
C19 N4 C18 121.08(13)
C19 N4 C20 111.33(13)
C20 N4 C18 127.28(13)
C19 N5 C25 110.22(13)
C19 N5 C26 125.54(13)
C25 N5 C26 124.07(13)
N1 C1 Ni1 135.92(11)
N1 C1 N2 106.21(13)
N2 C1 Ni1 117.86(11)
N2 C2 C3 132.16(14)
N2 C2 C7 105.63(13)
C7 C2 C3 122.21(14)
C2 C3 H3 121.7
C4 C3 C2 116.53(15)
C4 C3 H3 121.7
C3 C4 H4 119.3
C3 C4 C5 121.33(15)
C5 C4 H4 119.3
C4 C5 H5 118.9
C6 C5 C4 122.12(15)
C6 C5 H5 118.9
C5 C6 H6 121.7
C5 C6 C7 116.57(15)
C7 C6 H6 121.7
C2 C7 N1 106.58(13)
C2 C7 C6 121.24(14)
C6 C7 N1 132.19(14)
N1 C8 H8A 109.0
N1 C8 H8B 109.0
N1 C8 C9 112.86(13)
H8A C8 H8B 107.8
C9 C8 H8A 109.0
C9 C8 H8B 109.0
C8 C9 H9A 109.2
C8 C9 H9B 109.2
C8 C9 C10 111.91(14)
H9A C9 H9B 107.9
C10 C9 H9A 109.2
C10 C9 H9B 109.2
C9 C10 H10A 108.8
C9 C10 H10B 108.8
H10A C10 H10B 107.7
C11 C10 C9 113.95(15)
C11 C10 H10A 108.8
C11 C10 H10B 108.8
C10 C11 H11A 109.5
C10 C11 H11B 109.5
C10 C11 H11C 109.5
H11A C11 H11B 109.5
H11A C11 H11C 109.5
H11B C11 H11C 109.5
N2 C12 H12A 109.8
N2 C12 H12B 109.8
N2 C12 C13 109.24(12)
H12A C12 H12B 108.3
C13 C12 H12A 109.8
C13 C12 H12B 109.8
N3 C13 C12 117.55(13)
N3 C13 C14 121.70(14)
C14 C13 C12 120.75(14)
C13 C14 H14 120.5
C15 C14 C13 118.97(14)
C15 C14 H14 120.5
C14 C15 H15 120.4
C14 C15 C16 119.24(15)
C16 C15 H15 120.4
C15 C16 H16 120.3
C17 C16 C15 119.42(15)
C17 C16 H16 120.3
N3 C17 C16 121.53(14)
N3 C17 C18 116.60(13)
C16 C17 C18 121.83(14)
N4 C18 C17 108.28(12)
N4 C18 H18A 110.0
N4 C18 H18B 110.0
C17 C18 H18A 110.0
C17 C18 H18B 110.0
H18A C18 H18B 108.4
N4 C19 Ni1 116.94(11)
N4 C19 N5 106.34(13)
N5 C19 Ni1 136.72(12)
N4 C20 C25 105.49(13)
C21 C20 N4 132.31(15)
C21 C20 C25 122.19(14)
C20 C21 H21 121.7
C22 C21 C20 116.64(15)
C22 C21 H21 121.7
C21 C22 H22 119.4
C21 C22 C23 121.29(15)
C23 C22 H22 119.4
C22 C23 H23 119.0
C24 C23 C22 121.95(15)
C24 C23 H23 119.0
C23 C24 H24 121.6
C23 C24 C25 116.72(15)
C25 C24 H24 121.6
C20 C25 N5 106.61(13)
C20 C25 C24 121.20(15)
C24 C25 N5 132.19(15)
N5 C26 H26A 109.0
N5 C26 H26B 109.0
N5 C26 C27 113.07(13)
H26A C26 H26B 107.8
C27 C26 H26A 109.0
C27 C26 H26B 109.0
C26 C27 H27A 109.2
C26 C27 H27B 109.2
H27A C27 H27B 107.9
C28 C27 C26 112.07(13)
C28 C27 H27A 109.2
C28 C27 H27B 109.2
C27 C28 H28A 108.8
C27 C28 H28B 108.8
H28A C28 H28B 107.7
C29 C28 C27 113.81(15)
C29 C28 H28A 108.8
C29 C28 H28B 108.8
C28 C29 H29A 109.5
C28 C29 H29B 109.5
C28 C29 H29C 109.5
H29A C29 H29B 109.5
H29A C29 H29C 109.5
H29B C29 H29C 109.5
O1 S1 C30 102.42(8)
O2 S1 O1 113.96(7)
O2 S1 C30 103.10(8)
O3 S1 O1 115.77(8)
O3 S1 O2 115.48(9)
O3 S1 C30 103.57(9)
F1 C30 S1 110.62(12)
F2 C30 S1 111.75(13)
F2 C30 F1 107.50(16)
F2 C30 F3 107.66(15)
F3 C30 S1 111.98(13)
F3 C30 F1 107.10(15)

loop_
_geom_bond_atom_site_label_1
_geom_bond_atom_site_label_2
_geom_bond_distance
Ni1 Cl1 2.1675(6)
Ni1 N3 1.9207(14)
Ni1 C1 1.9075(16)
Ni1 C19 1.9150(15)
N1 C1 1.3574(19)
N1 C7 1.4023(19)
N1 C8 1.4730(19)
N2 C1 1.3583(19)
N2 C2 1.3918(19)
N2 C12 1.4655(19)
N3 C13 1.3552(19)
N3 C17 1.358(2)
N4 C18 1.462(2)
N4 C19 1.353(2)
N4 C20 1.3935(19)
N5 C19 1.3550(19)
N5 C25 1.400(2)
N5 C26 1.468(2)
C2 C3 1.398(2)
C2 C7 1.397(2)
C3 H3 0.9500
C3 C4 1.391(2)
C4 H4 0.9500
C4 C5 1.404(2)
C5 H5 0.9500
C5 C6 1.392(2)
C6 H6 0.9500
C6 C7 1.398(2)
C8 H8A 0.9900
C8 H8B 0.9900
C8 C9 1.522(2)
C9 H9A 0.9900
C9 H9B 0.9900
C9 C10 1.534(2)
C10 H10A 0.9900
C10 H10B 0.9900
C10 C11 1.526(3)
C11 H11A 0.9800
C11 H11B 0.9800
C11 H11C 0.9800
C12 H12A 0.9900
C12 H12B 0.9900
C12 C13 1.512(2)
C13 C14 1.389(2)
C14 H14 0.9500
C14 C15 1.388(2)
C15 H15 0.9500
C15 C16 1.389(2)
C16 H16 0.9500
C16 C17 1.381(2)
C17 C18 1.514(2)
C18 H18A 0.9900
C18 H18B 0.9900
C20 C21 1.392(2)
C20 C25 1.395(2)
C21 H21 0.9500
C21 C22 1.390(2)
C22 H22 0.9500
C22 C23 1.404(3)
C23 H23 0.9500
C23 C24 1.387(2)
C24 H24 0.9500
C24 C25 1.397(2)
C26 H26A 0.9900
C26 H26B 0.9900
C26 C27 1.532(2)
C27 H27A 0.9900
C27 H27B 0.9900
C27 C28 1.529(2)
C28 H28A 0.9900
C28 H28B 0.9900
C28 C29 1.528(3)
C29 H29A 0.9800
C29 H29B 0.9800
C29 H29C 0.9800
S1 O1 1.4462(12)
S1 O2 1.4423(12)
S1 O3 1.4400(14)
S1 C30 1.824(2)
F1 C30 1.340(2)
F2 C30 1.329(2)
F3 C30 1.340(2)

loop_
_geom_torsion_atom_site_label_1
_geom_torsion_atom_site_label_2
_geom_torsion_atom_site_label_3
_geom_torsion_atom_site_label_4
_geom_torsion
Ni1 N3 C13 C12 4.87(18)
Ni1 N3 C13 C14 -175.52(11)
Ni1 N3 C17 C16 176.81(11)
Ni1 N3 C17 C18 -0.69(17)
N1 C8 C9 C10 176.90(14)
N2 C2 C3 C4 -179.27(16)
N2 C2 C7 N1 0.08(16)
N2 C2 C7 C6 -179.83(14)
N2 C12 C13 N3 50.64(17)
N2 C12 C13 C14 -128.97(14)
N3 C13 C14 C15 -1.6(2)
N3 C17 C18 N4 56.59(17)
N4 C20 C21 C22 179.59(15)
N4 C20 C25 N5 -0.09(16)
N4 C20 C25 C24 179.92(13)
N5 C26 C27 C28 -177.84(13)
C1 N1 C7 C2 -0.86(17)
C1 N1 C7 C6 179.04(17)
C1 N1 C8 C9 55.4(2)
C1 N2 C2 C3 -179.16(16)
C1 N2 C2 C7 0.72(17)
C1 N2 C12 C13 -50.41(18)
C2 N2 C1 Ni1 177.90(10)
C2 N2 C1 N1 -1.25(17)
C2 N2 C12 C13 124.17(15)
C2 C3 C4 C5 -1.0(2)
C3 C2 C7 N1 179.98(14)
C3 C2 C7 C6 0.1(2)
C3 C4 C5 C6 0.3(3)
C4 C5 C6 C7 0.6(2)
C5 C6 C7 N1 179.30(16)
C5 C6 C7 C2 -0.8(2)
C7 N1 C1 Ni1 -177.63(13)
C7 N1 C1 N2 1.28(17)
C7 N1 C8 C9 -123.18(16)
C7 C2 C3 C4 0.9(2)
C8 N1 C1 Ni1 3.6(3)
C8 N1 C1 N2 -177.46(13)
C8 N1 C7 C2 177.89(14)
C8 N1 C7 C6 -2.2(3)
C8 C9 C10 C11 58.5(2)
C12 N2 C1 Ni1 -6.75(19)
C12 N2 C1 N1 174.10(13)
C12 N2 C2 C3 5.8(3)
C12 N2 C2 C7 -174.33(14)
C12 C13 C14 C15 177.95(14)
C13 N3 C17 C16 -0.7(2)
C13 N3 C17 C18 -178.17(13)
C13 C14 C15 C16 0.1(2)
C14 C15 C16 C17 1.1(2)
C15 C16 C17 N3 -0.9(2)
C15 C16 C17 C18 176.51(14)
C16 C17 C18 N4 -120.90(15)
C17 N3 C13 C12 -177.67(13)
C17 N3 C13 C14 1.9(2)
C18 N4 C19 Ni1 -6.18(18)
C18 N4 C19 N5 174.18(12)
C18 N4 C20 C21 7.7(3)
C18 N4 C20 C25 -173.64(14)
C19 N4 C18 C17 -53.48(18)
C19 N4 C20 C21 -178.65(16)
C19 N4 C20 C25 0.02(17)
C19 N5 C25 C20 0.14(17)
C19 N5 C25 C24 -179.88(16)
C19 N5 C26 C27 -111.11(16)
C20 N4 C18 C17 119.62(15)
C20 N4 C19 Ni1 179.71(10)
C20 N4 C19 N5 0.06(17)
C20 C21 C22 C23 -0.1(2)
C21 C20 C25 N5 178.74(13)
C21 C20 C25 C24 -1.2(2)
C21 C22 C23 C24 -0.8(2)
C22 C23 C24 C25 0.7(2)
C23 C24 C25 N5 -179.66(15)
C23 C24 C25 C20 0.3(2)
C25 N5 C19 Ni1 -179.66(12)
C25 N5 C19 N4 -0.13(16)
C25 N5 C26 C27 74.12(18)
C25 C20 C21 C22 1.1(2)
C26 N5 C19 Ni1 5.0(2)
C26 N5 C19 N4 -175.51(13)
C26 N5 C25 C20 175.61(13)
C26 N5 C25 C24 -4.4(3)
C26 C27 C28 C29 -62.2(2)
O1 S1 C30 F1 62.07(13)
O1 S1 C30 F2 -57.66(15)
O1 S1 C30 F3 -178.54(12)
O2 S1 C30 F1 -56.49(13)
O2 S1 C30 F2 -176.23(13)
O2 S1 C30 F3 62.89(14)
O3 S1 C30 F1 -177.19(12)
O3 S1 C30 F2 63.08(16)
O3 S1 C30 F3 -57.81(14)
